data_4513149
loop_
_publ_author_name
'Abrahams, Brendan F.'
'Elliott, Robert W.'
'Hudson, Timothy A.'
'Robson, Richard'
'Sutton, Ashley L.'

_publ_section_title
;
 New CuI2(TCNQ--II) and CuI2(F4TCNQ--II) Coordination Polymers
;
_journal_issue 5
_journal_name_full 'Crystal Growth &amp; Design'
_journal_page_first 2437
_journal_paper_doi 10.1021/acs.cgd.5b00220
_journal_volume 15
_journal_year 2015
_chemical_formula_sum 'C26 H17 Cu2 F4 N7'
_chemical_formula_weight 630.55
_chemical_name_common '[Cu2(F4TCNQ)(2-picoline)2].MeCN'
_space_group_crystal_system triclinic
_space_group_IT_number 2
_space_group_name_Hall '-P 1'
_space_group_name_H-M_alt 'P -1'
_symmetry_space_group_name_Hall '-P 1'
_symmetry_space_group_name_H-M 'P -1'
_atom_sites_solution_hydrogens geom
_audit_creation_method SHELXL-2014/7
_cell_angle_alpha 65.132(7)
_cell_angle_beta 84.915(5)
_cell_angle_gamma 67.579(6)
_cell_formula_units_Z 1
_cell_length_a 7.5063(5)
_cell_length_b 9.2925(7)
_cell_length_c 10.7697(7)
_cell_measurement_reflns_used 2446
_cell_measurement_temperature 130(2)
_cell_measurement_theta_max 74.2800
_cell_measurement_theta_min 4.5381
_cell_volume 627.73(9)
_computing_cell_refinement
;
CrysAlisPro, Agilent Technologies,
Version 1.171.36.20 (release 27-06-2012 CrysAlis171 .NET)
(compiled Jul 11 2012,15:38:31)
;
_computing_data_collection
;
CrysAlisPro, Agilent Technologies,
Version 1.171.36.20 (release 27-06-2012 CrysAlis171 .NET)
(compiled Jul 11 2012,15:38:31)
;
_computing_data_reduction
;
CrysAlisPro, Agilent Technologies,
Version 1.171.36.20 (release 27-06-2012 CrysAlis171 .NET)
(compiled Jul 11 2012,15:38:31)
;
_computing_structure_refinement 'SHELXL-2014/7 (Sheldrick, 2014)'
_computing_structure_solution 'SHELXS-97 (Sheldrick, 1997)'
_diffrn_ambient_temperature 130(2)
_diffrn_detector_area_resol_mean 10.2273
_diffrn_measured_fraction_theta_full 0.998
_diffrn_measured_fraction_theta_max 0.998
_diffrn_measurement_device_type 'SuperNova, Dual, Cu at zero, Atlas'
_diffrn_measurement_method '\w scans'
_diffrn_radiation_monochromator mirror
_diffrn_radiation_source 'SuperNova (Cu) X-ray Source'
_diffrn_radiation_type CuK\a
_diffrn_radiation_wavelength 1.54184
_diffrn_reflns_av_R_equivalents 0.0198
_diffrn_reflns_av_unetI/netI 0.0253
_diffrn_reflns_laue_measured_fraction_full 0.998
_diffrn_reflns_laue_measured_fraction_max 0.998
_diffrn_reflns_limit_h_max 8
_diffrn_reflns_limit_h_min -9
_diffrn_reflns_limit_k_max 11
_diffrn_reflns_limit_k_min -10
_diffrn_reflns_limit_l_max 12
_diffrn_reflns_limit_l_min -12
_diffrn_reflns_number 3930
_diffrn_reflns_point_group_measured_fraction_full 0.998
_diffrn_reflns_point_group_measured_fraction_max 0.998
_diffrn_reflns_theta_full 67.684
_diffrn_reflns_theta_max 67.961
_diffrn_reflns_theta_min 4.542
_exptl_absorpt_coefficient_mu 2.621
_exptl_absorpt_correction_T_max 0.949
_exptl_absorpt_correction_T_min 0.761
_exptl_absorpt_correction_type gaussian
_exptl_absorpt_process_details
;
CrysAlisPro, Agilent Technologies,
Version 1.171.36.20 (release 27-06-2012 CrysAlis171 .NET)
(compiled Jul 11 2012,15:38:31)
Numerical absorption correction based on gaussian integration over
            a multifaceted crystal model
;
_exptl_crystal_colour 'Pale yellow'
_exptl_crystal_density_diffrn 1.668
_exptl_crystal_description 'Flat rod'
_exptl_crystal_F_000 316
_exptl_crystal_size_max 0.1986
_exptl_crystal_size_mid 0.0468
_exptl_crystal_size_min 0.0210
_platon_squeeze_details
;
The unit cell contains a highly disordered acetonitrile molecule.. This has 
been treated as a diffuse contribution to the overall 
scattering without specific atom positions by SQUEEZE/PLATON
;
_refine_diff_density_max 0.601
_refine_diff_density_min -0.328
_refine_diff_density_rms 0.065
_refine_ls_extinction_method none
_refine_ls_goodness_of_fit_ref 0.960
_refine_ls_hydrogen_treatment constr
_refine_ls_matrix_type full
_refine_ls_number_parameters 164
_refine_ls_number_reflns 2270
_refine_ls_number_restraints 0
_refine_ls_restrained_S_all 0.960
_refine_ls_R_factor_all 0.0340
_refine_ls_R_factor_gt 0.0300
_refine_ls_shift/su_max 0.000
_refine_ls_shift/su_mean 0.000
_refine_ls_structure_factor_coef Fsqd
_refine_ls_weighting_details 'w=1/[\s^2^(Fo^2^)+(0.0477P)^2^+0.4203P] where P=(Fo^2^+2Fc^2^)/3'
_refine_ls_weighting_scheme calc
_refine_ls_wR_factor_gt 0.0774
_refine_ls_wR_factor_ref 0.0791
_reflns_Friedel_coverage 0.000
_reflns_number_gt 2079
_reflns_number_total 2270
_reflns_threshold_expression 'I > 2\s(I)'
_cod_data_source_file cg5b00220_si_002.cif
_cod_data_source_block F42picoline
_cod_database_code 4513149
_shelx_shelxl_version_number 2014/7
_shelx_space_group_comment
;
The symmetry employed for this shelxl refinement is uniquely defined
by the following loop, which should always be used as a source of
symmetry information in preference to the above space-group names.
They are only intended as comments.
;

loop_
_space_group_symop_operation_xyz
'x, y, z'
'-x, -y, -z'

loop_
_atom_site_label
_atom_site_type_symbol
_atom_site_fract_x
_atom_site_fract_y
_atom_site_fract_z
_atom_site_U_iso_or_equiv
_atom_site_adp_type
_atom_site_occupancy
_atom_site_site_symmetry_order
_atom_site_calc_flag
_atom_site_refinement_flags_posn
_atom_site_refinement_flags_adp
Cu1 Cu 0.15748(4) 0.31934(4) 0.08074(3) 0.02553(12) Uani 1 1 d . .
F2 F -0.77431(17) 0.46277(18) 0.38450(13) 0.0326(3) Uani 1 1 d . .
F1 F -0.14128(17) 0.44462(18) 0.41404(13) 0.0332(3) Uani 1 1 d . .
C8 C 0.1024(3) 0.1585(3) -0.2223(2) 0.0345(5) Uani 1 1 d . .
H8 H 0.0457 0.2159 -0.3142 0.041 Uiso 1 1 calc R U
N3 N 0.1824(2) 0.1749(2) -0.01897(18) 0.0251(4) Uani 1 1 d . .
N1 N -0.0961(3) 0.3841(2) 0.14940(18) 0.0277(4) Uani 1 1 d . .
C6 C -0.6328(3) 0.4798(3) 0.4399(2) 0.0229(4) Uani 1 1 d . .
N2 N -0.6479(3) 0.3576(2) 0.15004(18) 0.0289(4) Uani 1 1 d . .
C1 C -0.2364(3) 0.3961(3) 0.2048(2) 0.0233(4) Uani 1 1 d . .
C3 C -0.4106(3) 0.4101(3) 0.2661(2) 0.0227(4) Uani 1 1 d . .
C7 C 0.1020(3) 0.2502(3) -0.1488(2) 0.0282(4) Uani 1 1 d . .
H7 H 0.0423 0.3718 -0.1920 0.034 Uiso 1 1 calc R U
C2 C -0.5425(3) 0.3818(3) 0.2034(2) 0.0239(4) Uani 1 1 d . .
C9 C 0.1872(4) -0.0187(3) -0.1587(3) 0.0389(5) Uani 1 1 d . .
H9 H 0.1888 -0.0852 -0.2061 0.047 Uiso 1 1 calc R U
C4 C -0.4541(3) 0.4512(2) 0.38481(19) 0.0212(4) Uani 1 1 d . .
C5 C -0.3222(3) 0.4720(3) 0.4535(2) 0.0228(4) Uani 1 1 d . .
C10 C 0.2693(3) -0.0973(3) -0.0257(3) 0.0370(5) Uani 1 1 d . .
H10 H 0.3281 -0.2188 0.0193 0.044 Uiso 1 1 calc R U
C11 C 0.2659(3) 0.0021(3) 0.0427(2) 0.0295(4) Uani 1 1 d . .
C12 C 0.3523(4) -0.0772(3) 0.1873(3) 0.0399(5) Uani 1 1 d . .
H12A H 0.4275 -0.0148 0.1949 0.060 Uiso 1 1 calc R U
H12B H 0.4373 -0.1974 0.2121 0.060 Uiso 1 1 calc R U
H12C H 0.2488 -0.0716 0.2494 0.060 Uiso 1 1 calc R U

loop_
_atom_site_aniso_label
_atom_site_aniso_U_11
_atom_site_aniso_U_22
_atom_site_aniso_U_33
_atom_site_aniso_U_23
_atom_site_aniso_U_13
_atom_site_aniso_U_12
Cu1 0.02296(18) 0.03443(19) 0.02834(18) -0.01995(14) 0.00300(12) -0.01275(13)
F2 0.0223(6) 0.0585(8) 0.0365(7) -0.0333(6) 0.0058(5) -0.0206(6)
F1 0.0206(6) 0.0600(8) 0.0359(7) -0.0330(6) 0.0094(5) -0.0196(6)
C8 0.0377(12) 0.0396(12) 0.0372(12) -0.0248(10) 0.0012(9) -0.0156(10)
N3 0.0219(8) 0.0285(9) 0.0310(9) -0.0173(7) 0.0034(7) -0.0106(7)
N1 0.0251(9) 0.0404(10) 0.0328(9) -0.0267(8) 0.0078(7) -0.0163(7)
C6 0.0213(9) 0.0288(10) 0.0249(9) -0.0144(8) -0.0009(7) -0.0117(8)
N2 0.0233(9) 0.0428(10) 0.0315(9) -0.0252(8) 0.0048(7) -0.0132(8)
C1 0.0271(11) 0.0252(10) 0.0250(9) -0.0157(8) -0.0007(8) -0.0112(8)
C3 0.0212(9) 0.0274(10) 0.0247(9) -0.0152(8) 0.0013(7) -0.0096(8)
C7 0.0289(11) 0.0286(10) 0.0332(11) -0.0183(9) 0.0015(8) -0.0109(8)
C2 0.0224(10) 0.0286(10) 0.0240(10) -0.0154(8) 0.0036(8) -0.0084(8)
C9 0.0405(13) 0.0389(13) 0.0532(15) -0.0329(11) 0.0070(11) -0.0168(10)
C4 0.0222(10) 0.0226(9) 0.0217(9) -0.0112(7) -0.0001(7) -0.0090(7)
C5 0.0184(9) 0.0292(10) 0.0245(9) -0.0141(8) 0.0029(7) -0.0099(8)
C10 0.0358(12) 0.0281(11) 0.0514(14) -0.0214(10) 0.0091(10) -0.0122(9)
C11 0.0256(11) 0.0302(11) 0.0357(11) -0.0155(9) 0.0064(8) -0.0127(8)
C12 0.0378(13) 0.0354(12) 0.0386(13) -0.0092(10) -0.0006(10) -0.0124(10)

loop_
_atom_type_symbol
_atom_type_description
_atom_type_scat_dispersion_real
_atom_type_scat_dispersion_imag
_atom_type_scat_source
C C 0.0181 0.0091 'International Tables Vol C Tables 4.2.6.8 and 6.1.1.4'
N N 0.0311 0.0180 'International Tables Vol C Tables 4.2.6.8 and 6.1.1.4'
F F 0.0727 0.0534 'International Tables Vol C Tables 4.2.6.8 and 6.1.1.4'
Cu Cu -1.9646 0.5888 'International Tables Vol C Tables 4.2.6.8 and 6.1.1.4'
H H 0.0000 0.0000 'International Tables Vol C Tables 4.2.6.8 and 6.1.1.4'

loop_
_geom_angle_atom_site_label_1
_geom_angle_atom_site_label_2
_geom_angle_atom_site_label_3
_geom_angle
_geom_angle_site_symmetry_1
_geom_angle_site_symmetry_3
N2 Cu1 N1 116.74(7) 1_655 .
N2 Cu1 N3 129.90(7) 1_655 .
N1 Cu1 N3 111.76(7) . .
C7 C8 C9 118.4(2) . .
C7 N3 C11 118.52(18) . .
C7 N3 Cu1 119.35(14) . .
C11 N3 Cu1 121.96(15) . .
C1 N1 Cu1 169.29(18) . .
F2 C6 C5 116.80(17) . 2_466
F2 C6 C4 118.94(17) . .
C5 C6 C4 124.25(18) 2_466 .
C2 N2 Cu1 172.64(17) . 1_455
N1 C1 C3 176.9(2) . .
C2 C3 C1 114.25(17) . .
C2 C3 C4 122.35(18) . .
C1 C3 C4 123.40(17) . .
N3 C7 C8 123.0(2) . .
N2 C2 C3 178.6(2) . .
C10 C9 C8 119.2(2) . .
C6 C4 C5 112.35(18) . .
C6 C4 C3 124.01(17) . .
C5 C4 C3 123.61(18) . .
F1 C5 C6 117.33(17) . 2_466
F1 C5 C4 119.29(17) . .
C6 C5 C4 123.38(18) 2_466 .
C9 C10 C11 119.8(2) . .
N3 C11 C10 121.1(2) . .
N3 C11 C12 117.11(19) . .
C10 C11 C12 121.8(2) . .

loop_
_geom_bond_atom_site_label_1
_geom_bond_atom_site_label_2
_geom_bond_distance
_geom_bond_site_symmetry_2
Cu1 N2 1.9055(17) 1_655
Cu1 N1 1.9449(18) .
Cu1 N3 1.9936(17) .
F2 C6 1.353(2) .
F1 C5 1.347(2) .
C8 C7 1.384(3) .
C8 C9 1.384(4) .
N3 C7 1.347(3) .
N3 C11 1.349(3) .
N1 C1 1.154(3) .
C6 C5 1.372(3) 2_466
C6 C4 1.393(3) .
N2 C2 1.154(3) .
N2 Cu1 1.9055(17) 1_455
C1 C3 1.398(3) .
C3 C2 1.404(3) .
C3 C4 1.459(3) .
C9 C10 1.377(4) .
C4 C5 1.400(3) .
C5 C6 1.372(3) 2_466
C10 C11 1.396(3) .
C11 C12 1.495(3) .

loop_
_geom_torsion_atom_site_label_1
_geom_torsion_atom_site_label_2
_geom_torsion_atom_site_label_3
_geom_torsion_atom_site_label_4
_geom_torsion
C1 C3 C4 C5 -3.4(3)
C2 C3 C4 C6 -5.4(3)

loop_
_platon_squeeze_void_nr
_platon_squeeze_void_average_x
_platon_squeeze_void_average_y
_platon_squeeze_void_average_z
_platon_squeeze_void_volume
_platon_squeeze_void_count_electrons
_platon_squeeze_void_content
1 -0.048 0.000 0.500 107 25 ' '
